data_1508677
loop_
_publ_author_name
'Wu, Yun-Ying'
'Chen, Yong'
'Gou, Gao-Zhang'
'Mu, Wei-Hua'
'Lv, Xiao-Jun'
'Du, Mei-Ling'
'Fu, Wen-Fu'

_publ_section_title
;
 Large Stokes shift induced by intramolcular charge transfer in
 N,O-chelated naphthyridine-BF2 complexes.
;
_journal_issue 20
_journal_name_full 'Organic letters'
_journal_page_first 5226
_journal_page_last 5229
_journal_paper_doi 10.1021/ol302347m
_journal_volume 14
_journal_year 2012
_chemical_formula_sum 'C19 H13 B F8 N4 O'
_chemical_formula_weight 476.14
_chemical_name_systematic
; 
 ? 
;
_space_group_IT_number 14
_symmetry_cell_setting monoclinic
_symmetry_space_group_name_Hall '-P 2yn'
_symmetry_space_group_name_H-M 'P 1 21/n 1'
_atom_sites_solution_hydrogens geom
_atom_sites_solution_primary direct
_atom_sites_solution_secondary difmap
_audit_creation_method SHELXL-97
_cell_angle_alpha 90.00
_cell_angle_beta 92.752(4)
_cell_angle_gamma 90.00
_cell_formula_units_Z 4
_cell_length_a 10.873(3)
_cell_length_b 14.773(4)
_cell_length_c 11.623(3)
_cell_measurement_reflns_used 5564
_cell_measurement_temperature 113(2)
_cell_measurement_theta_max 27.9
_cell_measurement_theta_min 1.9
_cell_volume 1864.8(9)
_computing_cell_refinement CrystalClear
_computing_data_collection CrystalClear
_computing_data_reduction CrystalClear
_computing_molecular_graphics 'Bruker SHELXTL'
_computing_publication_material 'CrystalStructure 3.8'
_computing_structure_refinement 'SHELXL-97 (Sheldrick, 1997)'
_computing_structure_solution 'SHELXS-97 (Sheldrick, 1990)'
_diffrn_ambient_temperature 113(2)
_diffrn_detector_area_resol_mean 14.22
_diffrn_measured_fraction_theta_full 0.994
_diffrn_measured_fraction_theta_max 0.994
_diffrn_measurement_device_type 'Rigaku Saturn724 CCD'
_diffrn_measurement_method '\w and \f scans'
_diffrn_radiation_monochromator multilayer
_diffrn_radiation_source 'rotating anode'
_diffrn_radiation_type MoK\a
_diffrn_radiation_wavelength 0.71073
_diffrn_reflns_av_R_equivalents 0.0450
_diffrn_reflns_av_sigmaI/netI 0.0450
_diffrn_reflns_limit_h_max 14
_diffrn_reflns_limit_h_min -14
_diffrn_reflns_limit_k_max 19
_diffrn_reflns_limit_k_min -19
_diffrn_reflns_limit_l_max 15
_diffrn_reflns_limit_l_min -14
_diffrn_reflns_number 19285
_diffrn_reflns_theta_full 27.84
_diffrn_reflns_theta_max 27.84
_diffrn_reflns_theta_min 2.23
_diffrn_standards_decay_% 0
_diffrn_standards_interval_count 0
_diffrn_standards_interval_time 0
_diffrn_standards_number 0
_exptl_absorpt_coefficient_mu 0.162
_exptl_absorpt_correction_T_max 0.9840
_exptl_absorpt_correction_T_min 0.9683
_exptl_absorpt_correction_type multi-scan
_exptl_absorpt_process_details CrystalClear
_exptl_crystal_colour Colorless
_exptl_crystal_density_diffrn 1.696
_exptl_crystal_density_method 'not measured'
_exptl_crystal_description Prism
_exptl_crystal_F_000 960
_exptl_crystal_size_max 0.20
_exptl_crystal_size_mid 0.18
_exptl_crystal_size_min 0.10
_refine_diff_density_max 0.224
_refine_diff_density_min -0.339
_refine_diff_density_rms 0.061
_refine_ls_extinction_method none
_refine_ls_goodness_of_fit_ref 1.009
_refine_ls_hydrogen_treatment constr
_refine_ls_matrix_type full
_refine_ls_number_parameters 300
_refine_ls_number_reflns 4408
_refine_ls_number_restraints 0
_refine_ls_restrained_S_all 1.009
_refine_ls_R_factor_all 0.0595
_refine_ls_R_factor_gt 0.0420
_refine_ls_shift/su_max 0.002
_refine_ls_shift/su_mean 0.000
_refine_ls_structure_factor_coef Fsqd
_refine_ls_weighting_details 'calc w=1/[\s^2^(Fo^2^)+(0.0500P)^2^+0.0000P] where P=(Fo^2^+2Fc^2^)/3'
_refine_ls_weighting_scheme calc
_refine_ls_wR_factor_gt 0.0920
_refine_ls_wR_factor_ref 0.1009
_reflns_number_gt 3281
_reflns_number_total 4408
_reflns_threshold_expression >2sigma(I)
_cod_data_source_file ol302347m_si_002.cif
_cod_data_source_block shelx
_cod_depositor_comments
;
The following automatic conversions were performed:

'_symmetry_cell_setting' value 'Monoclinic' changed to 'monoclinic'
according to /home/saulius/struct/CIF-dictionaries/cif_core.dic
dictionary named 'cif_core.dic' version 2.4.2 from
2011-04-26.

'_exptl_absorpt_correction_type' value 'MULTI-SCAN'
changed to 'multi-scan' according to
/home/saulius/struct/CIF-dictionaries/cif_core.dic dictionary named
'cif_core.dic' version 2.4.2 from
2011-04-26.

'_refine_ls_hydrogen_treatment' value 'CONSTR' changed
to 'constr' according to
/home/saulius/struct/CIF-dictionaries/cif_core.dic dictionary named
'cif_core.dic' version 2.4.2 from 2011-04-26.

Automatic conversion script
Id: cif_fix_values 1891 2012-01-12 08:04:46Z andrius 
;
_cod_original_sg_symbol_H-M P2(1)/n
_cod_database_code 1508677

loop_
_symmetry_equiv_pos_as_xyz
'x, y, z'
'-x+1/2, y+1/2, -z+1/2'
'-x, -y, -z'
'x-1/2, -y-1/2, z-1/2'

loop_
_atom_site_label
_atom_site_type_symbol
_atom_site_fract_x
_atom_site_fract_y
_atom_site_fract_z
_atom_site_U_iso_or_equiv
_atom_site_adp_type
_atom_site_occupancy
_atom_site_symmetry_multiplicity
_atom_site_calc_flag
_atom_site_refinement_flags
F1 F 0.66471(9) 0.04748(6) 0.61336(7) 0.0296(2) Uani 1 1 d .
F2 F 0.84454(9) 0.04529(6) 0.54469(8) 0.0303(2) Uani 1 1 d .
F3 F 0.81772(10) 0.11032(6) 0.70733(7) 0.0345(3) Uani 1 1 d .
F4 F 0.74409(10) 0.42518(6) 0.71408(7) 0.0332(3) Uani 1 1 d .
F5 F 0.80586(10) 0.49029(6) 0.56141(8) 0.0340(3) Uani 1 1 d .
F6 F 0.61214(9) 0.47789(6) 0.58727(7) 0.0293(2) Uani 1 1 d .
F7 F 0.70617(9) 0.09002(6) 0.21161(7) 0.0301(2) Uani 1 1 d .
F8 F 0.50961(9) 0.10383(6) 0.26792(7) 0.0327(3) Uani 1 1 d .
O1 O 0.55879(11) 0.15235(7) 0.08687(8) 0.0250(3) Uani 1 1 d .
N1 N 0.69844(12) 0.17617(8) 0.43170(10) 0.0189(3) Uani 1 1 d .
N2 N 0.63050(12) 0.24084(8) 0.25844(10) 0.0171(3) Uani 1 1 d .
N3 N 0.56900(12) 0.30949(9) 0.07937(10) 0.0214(3) Uani 1 1 d .
N4 N 0.39004(15) 0.21583(10) -0.43775(11) 0.0310(4) Uani 1 1 d .
B1 B 0.60213(18) 0.14186(11) 0.20854(15) 0.0208(4) Uani 1 1 d .
C1 C 0.76656(15) 0.09642(10) 0.60191(13) 0.0224(4) Uani 1 1 d .
C2 C 0.73688(14) 0.18485(10) 0.54060(12) 0.0184(3) Uani 1 1 d .
C3 C 0.74674(15) 0.26705(10) 0.60002(13) 0.0193(3) Uani 1 1 d .
H3 H 0.7724 0.2690 0.6793 0.023 Uiso 1 1 calc R
C4 C 0.71821(14) 0.34449(10) 0.54003(12) 0.0183(3) Uani 1 1 d .
C5 C 0.72147(16) 0.43469(10) 0.60138(13) 0.0231(4) Uani 1 1 d .
C6 C 0.68280(14) 0.33986(10) 0.42189(12) 0.0174(3) Uani 1 1 d .
C7 C 0.65731(15) 0.41663(10) 0.34878(12) 0.0205(3) Uani 1 1 d .
H7 H 0.6647 0.4762 0.3790 0.025 Uiso 1 1 calc R
C8 C 0.62293(15) 0.40368(10) 0.23745(12) 0.0220(4) Uani 1 1 d .
H8 H 0.6091 0.4547 0.1887 0.026 Uiso 1 1 calc R
C9 C 0.60677(14) 0.31447(10) 0.19072(12) 0.0188(3) Uani 1 1 d .
C10 C 0.67174(14) 0.25231(9) 0.37284(12) 0.0166(3) Uani 1 1 d .
C11 C 0.54826(14) 0.22932(10) 0.03098(12) 0.0193(3) Uani 1 1 d .
C12 C 0.51065(15) 0.22486(10) -0.08974(12) 0.0198(3) Uani 1 1 d .
C13 C 0.49659(15) 0.30483(11) -0.15528(12) 0.0219(3) Uani 1 1 d .
H13 H 0.5141 0.3616 -0.1199 0.026 Uiso 1 1 calc R
C14 C 0.45809(15) 0.30191(11) -0.26912(12) 0.0226(4) Uani 1 1 d .
H14 H 0.4495 0.3569 -0.3112 0.027 Uiso 1 1 calc R
C15 C 0.43083(15) 0.21918(11) -0.32536(13) 0.0224(4) Uani 1 1 d .
C16 C 0.44709(15) 0.13839(11) -0.25959(12) 0.0242(4) Uani 1 1 d .
H16 H 0.4313 0.0813 -0.2950 0.029 Uiso 1 1 calc R
C17 C 0.48541(15) 0.14220(11) -0.14509(12) 0.0224(3) Uani 1 1 d .
H17 H 0.4950 0.0875 -0.1026 0.027 Uiso 1 1 calc R
C18 C 0.36547(18) 0.12939(12) -0.49597(13) 0.0324(4) Uani 1 1 d .
H18A H 0.4404 0.0925 -0.4924 0.049 Uiso 1 1 calc R
H18B H 0.3396 0.1405 -0.5767 0.049 Uiso 1 1 calc R
H18C H 0.2999 0.0973 -0.4578 0.049 Uiso 1 1 calc R
C19 C 0.36541(17) 0.29820(12) -0.50439(13) 0.0323(4) Uani 1 1 d .
H19A H 0.3075 0.3364 -0.4643 0.048 Uiso 1 1 calc R
H19B H 0.3296 0.2822 -0.5807 0.048 Uiso 1 1 calc R
H19C H 0.4426 0.3313 -0.5129 0.048 Uiso 1 1 calc R

loop_
_atom_site_aniso_label
_atom_site_aniso_U_11
_atom_site_aniso_U_22
_atom_site_aniso_U_33
_atom_site_aniso_U_23
_atom_site_aniso_U_13
_atom_site_aniso_U_12
F1 0.0306(6) 0.0237(5) 0.0345(5) 0.0074(4) 0.0026(4) -0.0047(4)
F2 0.0310(6) 0.0224(5) 0.0376(5) 0.0036(4) 0.0032(4) 0.0073(4)
F3 0.0514(7) 0.0265(5) 0.0240(5) 0.0041(4) -0.0142(5) -0.0013(5)
F4 0.0506(7) 0.0258(5) 0.0220(5) -0.0071(4) -0.0094(5) 0.0028(5)
F5 0.0361(7) 0.0230(5) 0.0427(6) -0.0041(4) -0.0008(5) -0.0114(5)
F6 0.0312(6) 0.0243(5) 0.0320(5) -0.0068(4) -0.0033(4) 0.0073(4)
F7 0.0350(6) 0.0227(5) 0.0319(5) -0.0066(4) -0.0055(4) 0.0103(4)
F8 0.0384(6) 0.0326(5) 0.0276(5) -0.0022(4) 0.0060(4) -0.0160(5)
O1 0.0362(7) 0.0184(5) 0.0198(6) -0.0006(4) -0.0045(5) 0.0002(5)
N1 0.0209(7) 0.0167(6) 0.0191(6) 0.0012(5) 0.0011(5) 0.0010(6)
N2 0.0185(7) 0.0164(6) 0.0163(6) -0.0006(5) -0.0005(5) 0.0010(5)
N3 0.0242(8) 0.0219(7) 0.0179(6) -0.0005(5) -0.0023(6) 0.0009(6)
N4 0.0397(10) 0.0339(8) 0.0187(7) -0.0027(6) -0.0066(7) 0.0012(7)
B1 0.0244(10) 0.0176(8) 0.0205(9) -0.0014(7) -0.0003(8) -0.0006(8)
C1 0.0258(9) 0.0208(8) 0.0201(8) -0.0002(6) -0.0022(7) -0.0008(7)
C2 0.0164(8) 0.0196(7) 0.0192(8) 0.0006(6) -0.0003(6) -0.0009(6)
C3 0.0203(9) 0.0208(7) 0.0164(7) -0.0003(6) -0.0008(6) -0.0008(7)
C4 0.0158(8) 0.0185(7) 0.0206(8) -0.0041(6) 0.0002(6) -0.0031(6)
C5 0.0253(9) 0.0212(8) 0.0223(8) -0.0008(6) -0.0036(7) -0.0004(7)
C6 0.0157(8) 0.0173(7) 0.0193(8) 0.0002(6) 0.0007(6) -0.0013(6)
C7 0.0213(9) 0.0158(7) 0.0242(8) -0.0011(6) 0.0002(7) -0.0008(7)
C8 0.0255(9) 0.0170(7) 0.0233(8) 0.0028(6) -0.0019(7) 0.0014(7)
C9 0.0159(8) 0.0199(7) 0.0206(8) 0.0010(6) 0.0001(6) 0.0012(6)
C10 0.0151(8) 0.0168(7) 0.0178(7) -0.0005(6) 0.0006(6) -0.0002(6)
C11 0.0145(8) 0.0219(8) 0.0214(8) 0.0008(6) 0.0016(6) 0.0011(7)
C12 0.0152(8) 0.0258(8) 0.0184(8) -0.0020(6) -0.0001(6) 0.0020(7)
C13 0.0206(9) 0.0229(8) 0.0220(8) -0.0026(6) -0.0004(7) -0.0009(7)
C14 0.0214(9) 0.0254(8) 0.0209(8) 0.0011(6) 0.0002(7) 0.0003(7)
C15 0.0168(9) 0.0317(9) 0.0188(8) -0.0036(7) 0.0014(6) 0.0002(7)
C16 0.0245(9) 0.0244(8) 0.0236(8) -0.0059(7) 0.0000(7) 0.0003(7)
C17 0.0210(9) 0.0238(8) 0.0223(8) -0.0004(6) 0.0010(7) 0.0032(7)
C18 0.0366(11) 0.0387(10) 0.0213(8) -0.0092(7) -0.0038(8) 0.0010(9)
C19 0.0334(11) 0.0419(10) 0.0213(9) 0.0011(8) -0.0030(8) -0.0020(9)

loop_
_atom_type_symbol
_atom_type_description
_atom_type_scat_dispersion_real
_atom_type_scat_dispersion_imag
_atom_type_scat_source
C C 0.0033 0.0016 'International Tables Vol C Tables 4.2.6.8 and 6.1.1.4'
H H 0.0000 0.0000 'International Tables Vol C Tables 4.2.6.8 and 6.1.1.4'
B B 0.0013 0.0007 'International Tables Vol C Tables 4.2.6.8 and 6.1.1.4'
N N 0.0061 0.0033 'International Tables Vol C Tables 4.2.6.8 and 6.1.1.4'
O O 0.0106 0.0060 'International Tables Vol C Tables 4.2.6.8 and 6.1.1.4'
F F 0.0171 0.0103 'International Tables Vol C Tables 4.2.6.8 and 6.1.1.4'

loop_
_geom_angle_atom_site_label_1
_geom_angle_atom_site_label_2
_geom_angle_atom_site_label_3
_geom_angle
C11 O1 B1 125.54(12)
C2 N1 C10 117.29(12)
C9 N2 C10 119.91(12)
C9 N2 B1 119.60(12)
C10 N2 B1 120.36(11)
C11 N3 C9 119.77(13)
C15 N4 C19 121.47(14)
C15 N4 C18 121.31(14)
C19 N4 C18 117.20(13)
F7 B1 F8 112.65(14)
F7 B1 O1 108.04(13)
F8 B1 O1 108.53(13)
F7 B1 N2 111.02(13)
F8 B1 N2 109.06(12)
O1 B1 N2 107.38(12)
F1 C1 F2 107.02(12)
F1 C1 F3 107.60(12)
F2 C1 F3 107.28(13)
F1 C1 C2 110.79(13)
F2 C1 C2 112.28(12)
F3 C1 C2 111.62(12)
N1 C2 C3 124.83(13)
N1 C2 C1 114.68(12)
C3 C2 C1 120.45(13)
C4 C3 C2 117.67(13)
C4 C3 H3 121.2
C2 C3 H3 121.2
C3 C4 C6 120.04(13)
C3 C4 C5 119.84(13)
C6 C4 C5 120.11(13)
F4 C5 F5 108.13(13)
F4 C5 F6 106.83(13)
F5 C5 F6 106.44(12)
F4 C5 C4 111.78(12)
F5 C5 C4 112.35(13)
F6 C5 C4 111.00(13)
C4 C6 C10 116.77(13)
C4 C6 C7 125.02(13)
C10 C6 C7 118.21(13)
C8 C7 C6 119.63(13)
C8 C7 H7 120.2
C6 C7 H7 120.2
C7 C8 C9 121.30(14)
C7 C8 H8 119.4
C9 C8 H8 119.4
N3 C9 N2 123.74(13)
N3 C9 C8 116.28(13)
N2 C9 C8 119.98(13)
N1 C10 N2 115.90(12)
N1 C10 C6 123.26(13)
N2 C10 C6 120.83(12)
O1 C11 N3 123.73(13)
O1 C11 C12 117.09(13)
N3 C11 C12 119.18(13)
C17 C12 C13 117.93(14)
C17 C12 C11 121.74(14)
C13 C12 C11 120.33(14)
C14 C13 C12 121.05(14)
C14 C13 H13 119.5
C12 C13 H13 119.5
C13 C14 C15 121.52(14)
C13 C14 H14 119.2
C15 C14 H14 119.2
N4 C15 C14 121.88(15)
N4 C15 C16 120.76(14)
C14 C15 C16 117.35(13)
C17 C16 C15 120.59(14)
C17 C16 H16 119.7
C15 C16 H16 119.7
C16 C17 C12 121.54(14)
C16 C17 H17 119.2
C12 C17 H17 119.2
N4 C18 H18A 109.5
N4 C18 H18B 109.5
H18A C18 H18B 109.5
N4 C18 H18C 109.5
H18A C18 H18C 109.5
H18B C18 H18C 109.5
N4 C19 H19A 109.5
N4 C19 H19B 109.5
H19A C19 H19B 109.5
N4 C19 H19C 109.5
H19A C19 H19C 109.5
H19B C19 H19C 109.5

loop_
_geom_bond_atom_site_label_1
_geom_bond_atom_site_label_2
_geom_bond_distance
F1 C1 1.3345(18)
F2 C1 1.3363(18)
F3 C1 1.3370(16)
F4 C5 1.3286(17)
F5 C5 1.3316(18)
F6 C5 1.3522(19)
F7 B1 1.365(2)
F8 B1 1.368(2)
O1 C11 1.3119(17)
O1 B1 1.477(2)
N1 C2 1.3201(17)
N1 C10 1.3411(18)
N2 C9 1.3601(18)
N2 C10 1.3931(18)
N2 B1 1.598(2)
N3 C11 1.3256(19)
N3 C9 1.3410(18)
N4 C15 1.3602(19)
N4 C19 1.460(2)
N4 C18 1.464(2)
C1 C2 1.515(2)
C2 C3 1.398(2)
C3 C4 1.368(2)
C3 H3 0.9500
C4 C6 1.4099(19)
C4 C5 1.511(2)
C6 C10 1.4163(19)
C6 C7 1.4362(19)
C7 C8 1.343(2)
C7 H7 0.9500
C8 C9 1.433(2)
C8 H8 0.9500
C11 C12 1.444(2)
C12 C17 1.401(2)
C12 C13 1.410(2)
C13 C14 1.369(2)
C13 H13 0.9500
C14 C15 1.411(2)
C14 H14 0.9500
C15 C16 1.424(2)
C16 C17 1.377(2)
C16 H16 0.9500
C17 H17 0.9500
C18 H18A 0.9800
C18 H18B 0.9800
C18 H18C 0.9800
C19 H19A 0.9800
C19 H19B 0.9800
C19 H19C 0.9800

loop_
_geom_torsion_atom_site_label_1
_geom_torsion_atom_site_label_2
_geom_torsion_atom_site_label_3
_geom_torsion_atom_site_label_4
_geom_torsion
C11 O1 B1 F7 -118.71(16)
C11 O1 B1 F8 118.86(15)
C11 O1 B1 N2 1.1(2)
C9 N2 B1 F7 121.21(15)
C10 N2 B1 F7 -62.95(18)
C9 N2 B1 F8 -114.10(15)
C10 N2 B1 F8 61.75(18)
C9 N2 B1 O1 3.31(19)
C10 N2 B1 O1 179.16(12)
C10 N1 C2 C3 2.8(2)
C10 N1 C2 C1 -179.48(14)
F1 C1 C2 N1 -67.05(17)
F2 C1 C2 N1 52.55(18)
F3 C1 C2 N1 173.06(13)
F1 C1 C2 C3 110.75(16)
F2 C1 C2 C3 -129.65(15)
F3 C1 C2 C3 -9.1(2)
N1 C2 C3 C4 -2.2(2)
C1 C2 C3 C4 -179.74(14)
C2 C3 C4 C6 -1.3(2)
C2 C3 C4 C5 177.11(14)
C3 C4 C5 F4 -5.0(2)
C6 C4 C5 F4 173.38(13)
C3 C4 C5 F5 116.77(16)
C6 C4 C5 F5 -64.84(19)
C3 C4 C5 F6 -124.17(15)
C6 C4 C5 F6 54.21(19)
C3 C4 C6 C10 3.7(2)
C5 C4 C6 C10 -174.71(14)
C3 C4 C6 C7 -176.43(15)
C5 C4 C6 C7 5.2(2)
C4 C6 C7 C8 -179.27(15)
C10 C6 C7 C8 0.6(2)
C6 C7 C8 C9 2.3(2)
C11 N3 C9 N2 2.7(2)
C11 N3 C9 C8 -177.89(15)
C10 N2 C9 N3 178.76(14)
B1 N2 C9 N3 -5.4(2)
C10 N2 C9 C8 -0.7(2)
B1 N2 C9 C8 175.19(14)
C7 C8 C9 N3 178.21(15)
C7 C8 C9 N2 -2.3(2)
C2 N1 C10 N2 -179.51(13)
C2 N1 C10 C6 -0.1(2)
C9 N2 C10 N1 -176.94(14)
B1 N2 C10 N1 7.2(2)
C9 N2 C10 C6 3.6(2)
B1 N2 C10 C6 -172.23(14)
C4 C6 C10 N1 -3.1(2)
C7 C6 C10 N1 177.00(14)
C4 C6 C10 N2 176.32(13)
C7 C6 C10 N2 -3.6(2)
B1 O1 C11 N3 -4.0(2)
B1 O1 C11 C12 176.61(14)
C9 N3 C11 O1 2.2(2)
C9 N3 C11 C12 -178.43(14)
O1 C11 C12 C17 0.5(2)
N3 C11 C12 C17 -178.90(15)
O1 C11 C12 C13 179.60(14)
N3 C11 C12 C13 0.2(2)
C17 C12 C13 C14 0.8(2)
C11 C12 C13 C14 -178.39(15)
C12 C13 C14 C15 0.1(2)
C19 N4 C15 C14 -3.6(2)
C18 N4 C15 C14 178.23(16)
C19 N4 C15 C16 176.07(16)
C18 N4 C15 C16 -2.1(2)
C13 C14 C15 N4 178.58(15)
C13 C14 C15 C16 -1.1(2)
N4 C15 C16 C17 -178.35(15)
C14 C15 C16 C17 1.4(2)
C15 C16 C17 C12 -0.6(2)
C13 C12 C17 C16 -0.5(2)
C11 C12 C17 C16 178.61(15)
